data_1556492
loop_
_publ_author_name
'Seifert, T.'
'Roesky, P.W.'

_publ_section_title
;
 Alkali and Alkaline Earth Metal Complexes Ligated by an Ethynyl
 Substituted Cyclopentadienyl Ligand
;
_journal_name_full Inorganics
_journal_page_first 28
_journal_paper_doi 10.3390/inorganics5020028
_journal_volume 5
_journal_year 2017
_chemical_formula_moiety 'C22 H37 K O2 Si'
_chemical_formula_sum 'C22 H37 K O2 Si'
_chemical_formula_weight 400.70
_space_group_crystal_system orthorhombic
_space_group_IT_number 19
_space_group_name_Hall 'P 2ac 2ab'
_space_group_name_H-M_alt 'P 21 21 21'
_atom_sites_solution_hydrogens geom
_atom_sites_solution_primary direct
_cell_angle_alpha 90
_cell_angle_beta 90
_cell_angle_gamma 90
_cell_formula_units_Z 4
_cell_length_a 10.287(2)
_cell_length_b 11.429(2)
_cell_length_c 20.495(4)
_cell_measurement_reflns_used 13995
_cell_measurement_temperature 100
_cell_measurement_theta_max 30.07
_cell_measurement_theta_min 1.99
_cell_volume 2409.6(8)
_computing_cell_refinement 'STOE X-AREA'
_computing_data_collection 'STOE X-AREA'
_computing_data_reduction 'STOE X-RED'
_computing_molecular_graphics 'Olex2 (Dolomanov et al., 2009)'
_computing_publication_material 'Olex2 (Dolomanov et al., 2009)'
_computing_structure_refinement 'ShelXL (Sheldrick, 2015)'
_computing_structure_solution 'ShelXS (Sheldrick, 2008)'
_diffrn_ambient_temperature 100
_diffrn_detector Pilatus100K
_diffrn_detector_area_resol_mean 5.81
_diffrn_detector_type STOE
_diffrn_measured_fraction_theta_full 0.997
_diffrn_measured_fraction_theta_max 0.990
_diffrn_measurement_device_type 'Stoe StadiVari'
_diffrn_measurement_method 'rotation method'
_diffrn_radiation_collimation '0.5 mm diameter, monocapillary'
_diffrn_radiation_monochromator 'plane graphite'
_diffrn_radiation_polarisn_norm 0
_diffrn_radiation_type 'Mo K\a'
_diffrn_radiation_wavelength 0.71073
_diffrn_reflns_av_R_equivalents 0.0584
_diffrn_reflns_av_unetI/netI 0.0498
_diffrn_reflns_Laue_measured_fraction_full 0.997
_diffrn_reflns_Laue_measured_fraction_max 0.990
_diffrn_reflns_limit_h_max 12
_diffrn_reflns_limit_h_min -12
_diffrn_reflns_limit_k_max 14
_diffrn_reflns_limit_k_min -11
_diffrn_reflns_limit_l_max 25
_diffrn_reflns_limit_l_min -25
_diffrn_reflns_number 19379
_diffrn_reflns_point_group_measured_fraction_full 0.997
_diffrn_reflns_point_group_measured_fraction_max 0.990
_diffrn_reflns_theta_full 25.242
_diffrn_reflns_theta_max 26.104
_diffrn_reflns_theta_min 1.987
_diffrn_source 'Mo LFF Sealed Tube'
_diffrn_source_current 1.000
_diffrn_source_power 0.050
_diffrn_source_voltage 50
_exptl_absorpt_coefficient_mu 0.282
_exptl_absorpt_correction_T_max 0.9714
_exptl_absorpt_correction_T_min 0.9255
_exptl_absorpt_correction_type integration
_exptl_crystal_colour colorless
_exptl_crystal_density_diffrn 1.096
_exptl_crystal_description plate
_exptl_crystal_F_000 872
_exptl_crystal_size_max 0.329
_exptl_crystal_size_mid 0.198
_exptl_crystal_size_min 0.105
_refine_diff_density_max 0.367
_refine_diff_density_min -0.342
_refine_diff_density_rms 0.047
_refine_ls_abs_structure_details
;
 Flack x determined using 1497 quotients [(I+)-(I-)]/[(I+)+(I-)]
 (Parsons, Flack and Wagner, Acta Cryst. B69 (2013) 249-259).
;
_refine_ls_abs_structure_Flack 0.03(4)
_refine_ls_extinction_coef .
_refine_ls_extinction_method none
_refine_ls_goodness_of_fit_ref 0.993
_refine_ls_hydrogen_treatment constr
_refine_ls_matrix_type full
_refine_ls_number_parameters 260
_refine_ls_number_reflns 4731
_refine_ls_number_restraints 0
_refine_ls_restrained_S_all 0.993
_refine_ls_R_factor_all 0.0503
_refine_ls_R_factor_gt 0.0380
_refine_ls_shift/su_max 0.001
_refine_ls_shift/su_mean 0.000
_refine_ls_structure_factor_coef Fsqd
_refine_ls_weighting_details 'w=1/[\s^2^(Fo^2^)+(0.0520P)^2^] where P=(Fo^2^+2Fc^2^)/3'
_refine_ls_weighting_scheme calc
_refine_ls_wR_factor_gt 0.0872
_refine_ls_wR_factor_ref 0.0913
_reflns_Friedel_coverage 0.759
_reflns_Friedel_fraction_full 0.997
_reflns_Friedel_fraction_max 0.989
_reflns_number_gt 3955
_reflns_number_total 4731
_reflns_threshold_expression I>4u(I)
_cod_data_source_file 2.cif
_cod_data_source_block tps214orthoacent
_cod_database_code 1556492
_shelx_space_group_comment
;
The symmetry employed for this shelxl refinement is uniquely defined
by the following loop, which should always be used as a source of
symmetry information in preference to the above space-group names.
They are only intended as comments.
;
_olex2_refinement_description
;
1. Fixed Uiso
 At 1.2 times of:
  All C(H,H) groups, All C(H,H,H,H) groups
 At 1.5 times of:
  All C(H,H,H) groups
2. Others
 Fixed Sof: H19A(0.5) H19B(0.5) H19C(0.5) H19D(0.5) C20B(0.5) H20A(0.5)
 H20B(0.5) C21B(0.5) H21A(0.5) H21B(0.5) H22C(0.5) H22D(0.5) H22A(0.5)
 H22B(0.5) C21A(0.5) H21C(0.5) H21D(0.5) C20A(0.5) H20C(0.5) H20D(0.5)
3.a Secondary CH2 refined with riding coordinates:
 C15(H15A,H15B), C16(H16A,H16B), C17(H17A,H17B), C18(H18A,H18B), C19(H19A,
 H19B), C19(H19C,H19D), C20B(H20A,H20B), C21B(H21A,H21B), C22(H22C,H22D),
 C22(H22A,H22B), C21A(H21C,H21D), C20A(H20C,H20D)
3.b Idealised Me refined as rotating group:
 C1(H1A,H1B,H1C), C2(H2A,H2B,H2C), C3(H3A,H3B,H3C), C11(H11A,H11B,H11C),
 C12(H12A,H12B,H12C), C13(H13A,H13B,H13C), C14(H14A,H14B,H14C)
;

loop_
_space_group_symop_operation_xyz
'x, y, z'
'-x+1/2, -y, z+1/2'
'x+1/2, -y+1/2, -z'
'-x, y+1/2, -z+1/2'

loop_
_atom_site_label
_atom_site_type_symbol
_atom_site_fract_x
_atom_site_fract_y
_atom_site_fract_z
_atom_site_U_iso_or_equiv
_atom_site_adp_type
_atom_site_occupancy
_atom_site_site_symmetry_order
_atom_site_calc_flag
_atom_site_refinement_flags_posn
_atom_site_refinement_flags_adp
_atom_site_refinement_flags_occupancy
_atom_site_disorder_assembly
_atom_site_disorder_group
K1 K 0.95411(7) 0.17393(6) 0.03364(3) 0.02035(16) Uani 1 1 d . . . . .
Si1 Si 1.05312(10) 0.56113(8) -0.19994(4) 0.0275(2) Uani 1 1 d . . . . .
O1 O 0.9728(3) 0.1296(3) 0.16749(12) 0.0493(8) Uani 1 1 d . . . . .
O2 O 0.9533(3) -0.0600(2) 0.00910(12) 0.0361(6) Uani 1 1 d . . . . .
C1 C 1.1518(4) 0.6973(3) -0.19487(17) 0.0327(8) Uani 1 1 d . . . . .
H1A H 1.134411 0.736128 -0.154258 0.049 Uiso 1 1 calc GR . . . .
H1B H 1.129407 0.748179 -0.230411 0.049 Uiso 1 1 calc GR . . . .
H1C H 1.242440 0.677865 -0.197328 0.049 Uiso 1 1 calc GR . . . .
C2 C 0.8776(4) 0.6016(4) -0.1982(2) 0.0508(12) Uani 1 1 d . . . . .
H2A H 0.825781 0.533514 -0.207031 0.076 Uiso 1 1 calc GR . . . .
H2B H 0.860817 0.660057 -0.230736 0.076 Uiso 1 1 calc GR . . . .
H2C H 0.855770 0.631921 -0.155916 0.076 Uiso 1 1 calc GR . . . .
C3 C 1.0903(4) 0.4832(3) -0.27724(18) 0.0374(9) Uani 1 1 d . . . . .
H3A H 1.182142 0.469134 -0.279997 0.056 Uiso 1 1 calc GR . . . .
H3B H 1.063289 0.530319 -0.313578 0.056 Uiso 1 1 calc GR . . . .
H3C H 1.044718 0.409949 -0.278106 0.056 Uiso 1 1 calc GR . . . .
C4 C 1.0934(3) 0.4654(3) -0.13222(17) 0.0306(8) Uani 1 1 d . . . . .
C5 C 1.1228(3) 0.3974(3) -0.08933(16) 0.0250(7) Uani 1 1 d . . . . .
C6 C 1.1609(3) 0.3177(3) -0.03923(14) 0.0195(6) Uani 1 1 d . . . . .
C7 C 1.1844(3) 0.3489(3) 0.02761(15) 0.0209(6) Uani 1 1 d . . . . .
C8 C 1.2344(3) 0.2500(3) 0.05840(15) 0.0207(7) Uani 1 1 d . . . . .
C9 C 1.2422(3) 0.1579(3) 0.01226(14) 0.0194(7) Uani 1 1 d . . . . .
C10 C 1.1964(3) 0.1990(3) -0.04761(14) 0.0198(7) Uani 1 1 d . . . . .
C11 C 1.1576(4) 0.4668(3) 0.05766(18) 0.0329(8) Uani 1 1 d . . . . .
H11A H 1.147721 0.524077 0.023758 0.049 Uiso 1 1 calc GR . . . .
H11B H 1.228825 0.488494 0.085400 0.049 Uiso 1 1 calc GR . . . .
H11C H 1.079184 0.462926 0.082956 0.049 Uiso 1 1 calc GR . . . .
C12 C 1.2773(4) 0.2407(3) 0.12873(16) 0.0303(8) Uani 1 1 d . . . . .
H12A H 1.262010 0.313849 0.150448 0.046 Uiso 1 1 calc GR . . . .
H12B H 1.368343 0.222436 0.130357 0.046 Uiso 1 1 calc GR . . . .
H12C H 1.228855 0.179969 0.150057 0.046 Uiso 1 1 calc GR . . . .
C13 C 1.2880(3) 0.0350(3) 0.02661(18) 0.0295(8) Uani 1 1 d . . . . .
H13A H 1.219116 -0.008133 0.047144 0.044 Uiso 1 1 calc GR . . . .
H13B H 1.361767 0.037887 0.055232 0.044 Uiso 1 1 calc GR . . . .
H13C H 1.312046 -0.002875 -0.013406 0.044 Uiso 1 1 calc GR . . . .
C14 C 1.1813(4) 0.1310(3) -0.10999(16) 0.0315(8) Uani 1 1 d . . . . .
H14A H 1.108084 0.079295 -0.106382 0.047 Uiso 1 1 calc GR . . . .
H14B H 1.258576 0.086015 -0.117820 0.047 Uiso 1 1 calc GR . . . .
H14C H 1.167635 0.184176 -0.145583 0.047 Uiso 1 1 calc GR . . . .
C15 C 0.9177(7) 0.2126(6) 0.2081(3) 0.096(2) Uani 1 1 d . . . . .
H15A H 0.823719 0.209610 0.204438 0.115 Uiso 1 1 calc R . . . .
H15B H 0.946149 0.290118 0.195095 0.115 Uiso 1 1 calc R . . . .
C16 C 0.9572(5) 0.1897(4) 0.2773(2) 0.0609(12) Uani 1 1 d . . . . .
H16A H 1.006244 0.254949 0.294918 0.073 Uiso 1 1 calc R . . . .
H16B H 0.881933 0.175694 0.304662 0.073 Uiso 1 1 calc R . . . .
C17 C 1.0402(7) 0.0823(4) 0.2722(2) 0.0625(13) Uani 1 1 d . . . . .
H17A H 1.131815 0.101932 0.274356 0.075 Uiso 1 1 calc R . . . .
H17B H 1.019856 0.027006 0.306652 0.075 Uiso 1 1 calc R . . . .
C18 C 1.0052(5) 0.0349(4) 0.2075(2) 0.0579(13) Uani 1 1 d . . . . .
H18A H 1.078049 -0.007757 0.189133 0.069 Uiso 1 1 calc R . . . .
H18B H 0.931998 -0.018104 0.211351 0.069 Uiso 1 1 calc R . . . .
C19 C 0.8934(5) -0.1260(4) 0.0601(2) 0.0504(12) Uani 1 1 d . . . . .
H19A H 0.810103 -0.091995 0.071704 0.060 Uiso 0.5 1 calc R . P A 1
H19B H 0.948300 -0.126783 0.098586 0.060 Uiso 0.5 1 calc R . P A 1
H19C H 0.799516 -0.119419 0.057469 0.060 Uiso 0.5 1 calc R . P B 2
H19D H 0.921289 -0.097253 0.102398 0.060 Uiso 0.5 1 calc R . P B 2
C20B C 0.8762(14) -0.2425(15) 0.0354(8) 0.052(4) Uani 0.5 1 d . . P C 1
H20A H 0.795217 -0.249732 0.011555 0.062 Uiso 0.5 1 calc R . P C 1
H20B H 0.877603 -0.299644 0.070425 0.062 Uiso 0.5 1 calc R . P C 1
C21B C 0.9268(11) -0.2541(10) -0.0264(5) 0.042(3) Uani 0.5 1 d . . P C 2
H21A H 0.973262 -0.320391 -0.044534 0.051 Uiso 0.5 1 calc R . P C 2
H21B H 0.837714 -0.254388 -0.041898 0.051 Uiso 0.5 1 calc R . P C 2
C22 C 0.9945(4) -0.1397(3) -0.04057(19) 0.0402(10) Uani 1 1 d . . . . .
H22C H 1.088060 -0.149715 -0.039303 0.048 Uiso 0.5 1 calc R . P C 2
H22D H 0.970160 -0.110790 -0.083364 0.048 Uiso 0.5 1 calc R . P C 2
H22A H 1.081186 -0.120151 -0.055616 0.048 Uiso 0.5 1 calc R . P C 1
H22B H 0.935459 -0.137386 -0.077464 0.048 Uiso 0.5 1 calc R . P C 1
C21A C 0.9932(13) -0.2571(10) -0.0096(6) 0.049(3) Uani 0.5 1 d . . P C 1
H21C H 1.072435 -0.272160 0.014588 0.059 Uiso 0.5 1 calc R . P C 1
H21D H 0.979630 -0.318791 -0.041396 0.059 Uiso 0.5 1 calc R . P C 1
C20A C 0.9346(16) -0.2510(15) 0.0511(7) 0.052(4) Uani 0.5 1 d . . P C 2
H20C H 0.874621 -0.305524 0.071301 0.062 Uiso 0.5 1 calc R . P C 2
H20D H 1.022054 -0.265112 0.067032 0.062 Uiso 0.5 1 calc R . P C 2

loop_
_atom_site_aniso_label
_atom_site_aniso_U_11
_atom_site_aniso_U_22
_atom_site_aniso_U_33
_atom_site_aniso_U_23
_atom_site_aniso_U_13
_atom_site_aniso_U_12
K1 0.0165(3) 0.0208(3) 0.0238(3) 0.0011(3) 0.0003(3) 0.0009(3)
Si1 0.0254(5) 0.0323(5) 0.0247(4) 0.0098(4) -0.0012(4) -0.0005(4)
O1 0.0381(17) 0.079(2) 0.0303(14) 0.0053(14) -0.0049(12) -0.0029(15)
O2 0.0449(14) 0.0177(11) 0.0458(14) -0.0033(10) 0.0078(13) 0.0001(13)
C1 0.041(2) 0.033(2) 0.0241(16) 0.0050(15) 0.0031(15) 0.0017(16)
C2 0.033(2) 0.071(3) 0.048(2) 0.028(2) -0.0067(18) 0.005(2)
C3 0.047(2) 0.0284(19) 0.037(2) 0.0051(16) -0.0079(16) -0.0048(16)
C4 0.0260(18) 0.035(2) 0.0310(19) 0.0066(16) -0.0012(14) -0.0012(15)
C5 0.0162(17) 0.0307(19) 0.0279(17) 0.0058(15) -0.0001(12) -0.0007(14)
C6 0.0148(14) 0.0227(16) 0.0211(14) 0.0078(14) -0.0004(11) -0.0002(12)
C7 0.0178(15) 0.0221(17) 0.0228(15) -0.0007(13) 0.0028(13) -0.0006(12)
C8 0.0165(16) 0.0242(17) 0.0213(15) 0.0018(13) -0.0002(12) -0.0051(13)
C9 0.0144(14) 0.0193(17) 0.0245(15) 0.0018(12) -0.0024(11) -0.0034(12)
C10 0.0161(15) 0.0253(17) 0.0181(15) -0.0008(12) 0.0004(11) -0.0057(13)
C11 0.033(2) 0.032(2) 0.0336(18) -0.0011(15) 0.0064(15) 0.0005(16)
C12 0.031(2) 0.037(2) 0.0228(17) 0.0018(15) -0.0060(14) -0.0060(16)
C13 0.0257(18) 0.0239(18) 0.0387(19) 0.0047(15) -0.0079(15) 0.0003(13)
C14 0.033(2) 0.034(2) 0.0275(17) -0.0038(14) 0.0015(15) -0.0089(16)
C15 0.111(6) 0.109(5) 0.067(4) 0.019(3) 0.005(3) 0.067(4)
C16 0.056(3) 0.077(3) 0.049(2) -0.017(2) -0.006(2) -0.002(3)
C17 0.088(4) 0.063(3) 0.037(2) 0.009(2) -0.005(2) 0.005(3)
C18 0.070(3) 0.057(3) 0.046(2) -0.003(2) 0.004(2) -0.014(2)
C19 0.076(3) 0.036(2) 0.039(2) -0.0020(19) 0.016(2) 0.001(2)
C20B 0.074(10) 0.033(7) 0.048(9) -0.003(6) 0.017(7) -0.022(7)
C21B 0.054(7) 0.034(5) 0.040(6) -0.011(4) 0.005(5) -0.014(5)
C22 0.052(2) 0.031(2) 0.038(2) -0.0023(16) 0.0118(17) -0.0019(16)
C21A 0.070(8) 0.030(5) 0.048(7) 0.001(4) 0.014(6) 0.010(6)
C20A 0.091(12) 0.034(5) 0.031(6) 0.009(4) 0.006(7) 0.000(9)

loop_
_atom_type_symbol
_atom_type_description
_atom_type_scat_dispersion_real
_atom_type_scat_dispersion_imag
_atom_type_scat_source
C C 0.0033 0.0016 'International Tables Vol C Tables 4.2.6.8 and 6.1.1.4'
H H 0.0000 0.0000 'International Tables Vol C Tables 4.2.6.8 and 6.1.1.4'
K K 0.2009 0.2494 'International Tables Vol C Tables 4.2.6.8 and 6.1.1.4'
O O 0.0106 0.0060 'International Tables Vol C Tables 4.2.6.8 and 6.1.1.4'
Si Si 0.0817 0.0704 'International Tables Vol C Tables 4.2.6.8 and 6.1.1.4'

loop_
_geom_angle_atom_site_label_1
_geom_angle_atom_site_label_2
_geom_angle_atom_site_label_3
_geom_angle
_geom_angle_site_symmetry_1
_geom_angle_site_symmetry_3
O1 K1 C6 92.13(8) . 3_455
O1 K1 C6 121.73(8) . .
O1 K1 C7 95.94(9) . .
O1 K1 C7 116.73(9) . 3_455
O1 K1 C8 134.81(9) . 3_455
O1 K1 C8 79.85(8) . .
O1 K1 C9 93.69(8) . .
O1 K1 C9 117.73(8) . 3_455
O1 K1 C10 93.11(8) . 3_455
O1 K1 C10 120.20(9) . .
O2 K1 O1 90.20(8) . .
O2 K1 C6 92.01(9) . 3_455
O2 K1 C6 115.94(8) . .
O2 K1 C7 80.63(8) . 3_455
O2 K1 C7 128.93(9) . .
O2 K1 C8 108.27(9) . .
O2 K1 C8 99.35(9) . 3_455
O2 K1 C9 123.99(9) . 3_455
O2 K1 C9 85.20(9) . .
O2 K1 C10 118.98(9) . 3_455
O2 K1 C10 89.65(8) . .
C6 K1 C6 133.82(5) 3_455 .
C6 K1 C7 26.88(8) . .
C6 K1 C7 27.33(8) 3_455 3_455
C6 K1 C7 138.05(8) 3_455 .
C6 K1 C8 158.07(9) 3_455 .
C6 K1 C8 43.86(8) 3_455 3_455
C6 K1 C9 43.86(8) 3_455 3_455
C6 K1 C10 27.01(9) 3_455 3_455
C7 K1 C6 118.30(8) 3_455 .
C7 K1 C7 137.04(4) 3_455 .
C7 K1 C8 26.29(8) 3_455 3_455
C8 K1 C6 93.41(8) 3_455 .
C8 K1 C6 43.57(8) . .
C8 K1 C7 110.80(9) 3_455 .
C8 K1 C7 26.14(8) . .
C8 K1 C7 161.73(9) . 3_455
C8 K1 C8 135.78(4) . 3_455
C8 K1 C9 123.08(8) . 3_455
C9 K1 C6 90.45(8) 3_455 .
C9 K1 C6 173.55(9) . 3_455
C9 K1 C6 43.83(8) . .
C9 K1 C7 43.90(8) . .
C9 K1 C7 146.22(9) . 3_455
C9 K1 C7 97.30(8) 3_455 .
C9 K1 C7 43.90(8) 3_455 3_455
C9 K1 C8 27.05(9) . .
C9 K1 C8 130.88(8) . 3_455
C9 K1 C8 26.76(8) 3_455 3_455
C9 K1 C9 134.27(5) . 3_455
C9 K1 C10 26.85(8) . .
C9 K1 C10 154.84(9) . 3_455
C10 K1 C6 113.23(8) 3_455 .
C10 K1 C6 147.63(8) . 3_455
C10 K1 C6 26.86(9) . .
C10 K1 C7 44.51(8) 3_455 3_455
C10 K1 C7 111.24(9) 3_455 .
C10 K1 C7 44.32(8) . .
C10 K1 C7 122.16(9) . 3_455
C10 K1 C8 132.27(9) 3_455 .
C10 K1 C8 44.22(8) . .
C10 K1 C8 104.04(9) . 3_455
C10 K1 C8 43.91(8) 3_455 3_455
C10 K1 C9 111.12(9) . 3_455
C10 K1 C9 26.50(8) 3_455 3_455
C10 K1 C10 136.83(3) . 3_455
C1 Si1 C2 108.7(2) . .
C3 Si1 C1 109.65(17) . .
C3 Si1 C2 109.6(2) . .
C4 Si1 C1 109.71(17) . .
C4 Si1 C2 110.83(18) . .
C4 Si1 C3 108.43(17) . .
C15 O1 K1 115.9(3) . .
C15 O1 C18 106.0(3) . .
C18 O1 K1 137.1(3) . .
C19 O2 K1 112.6(2) . .
C19 O2 C22 108.2(3) . .
C22 O2 K1 139.2(2) . .
C5 C4 Si1 176.6(3) . .
C4 C5 C6 178.6(4) . .
K1 C6 K1 133.59(10) 3 .
C5 C6 K1 106.32(19) . 3
C5 C6 K1 120.0(2) . .
C5 C6 C7 125.0(3) . .
C7 C6 K1 77.73(16) . 3
C7 C6 K1 77.65(16) . .
C10 C6 K1 77.13(17) . 3
C10 C6 K1 74.06(16) . .
C10 C6 C5 126.5(3) . .
C10 C6 C7 108.1(2) . .
K1 C7 K1 130.88(10) 3 .
C6 C7 K1 74.94(16) . 3
C6 C7 K1 75.47(16) . .
C6 C7 C11 125.5(3) . .
C8 C7 K1 74.98(17) . .
C8 C7 K1 77.39(18) . 3
C8 C7 C6 107.0(3) . .
C8 C7 C11 127.4(3) . .
C11 C7 K1 114.2(2) . 3
C11 C7 K1 114.8(2) . .
K1 C8 K1 132.35(11) . 3
C7 C8 K1 78.88(18) . .
C7 C8 K1 76.32(17) . 3
C7 C8 C9 108.7(3) . .
C7 C8 C12 126.6(3) . .
C9 C8 K1 74.42(17) . .
C9 C8 K1 76.02(17) . 3
C9 C8 C12 124.6(3) . .
C12 C8 K1 113.0(2) . 3
C12 C8 K1 114.5(2) . .
K1 C9 K1 135.34(11) . 3
C8 C9 K1 77.23(17) . 3
C8 C9 K1 78.53(17) . .
C8 C9 C13 125.3(3) . .
C10 C9 K1 76.04(17) . 3
C10 C9 K1 76.94(18) . .
C10 C9 C8 108.5(3) . .
C10 C9 C13 126.1(3) . .
C13 C9 K1 109.61(19) . .
C13 C9 K1 115.0(2) . 3
K1 C10 K1 135.73(10) . 3
C6 C10 K1 75.85(17) . 3
C6 C10 K1 79.08(17) . .
C6 C10 C14 124.9(3) . .
C9 C10 K1 76.21(17) . .
C9 C10 K1 77.46(18) . 3
C9 C10 C6 107.6(2) . .
C9 C10 C14 127.4(3) . .
C14 C10 K1 114.7(2) . 3
C14 C10 K1 109.6(2) . .
O1 C15 C16 109.7(4) . .
C17 C16 C15 103.5(4) . .
C18 C17 C16 102.9(4) . .
O1 C18 C17 107.5(4) . .
O2 C19 K1 45.41(16) . .
O2 C19 C20B 106.6(7) . .
O2 C19 C20A 106.9(7) . .
C20B C19 K1 150.4(7) . .
C20A C19 K1 148.8(7) . .
C19 C20B C21A 102.6(11) . .
C22 C21B C20A 98.6(9) . .
O2 C22 C21B 106.1(5) . .
O2 C22 C21A 105.6(5) . .
C22 C21A C20B 99.6(9) . .
C19 C20A C21B 97.4(9) . .

loop_
_geom_bond_atom_site_label_1
_geom_bond_atom_site_label_2
_geom_bond_distance
_geom_bond_site_symmetry_2
K1 O1 2.796(3) .
K1 O2 2.720(2) .
K1 C6 3.075(3) .
K1 C6 3.020(3) 3_455
K1 C7 3.056(3) 3_455
K1 C7 3.103(3) .
K1 C8 3.054(3) .
K1 C8 3.070(3) 3_455
K1 C9 3.002(3) .
K1 C9 3.054(3) 3_455
K1 C10 3.036(3) 3_455
K1 C10 3.011(3) .
Si1 C1 1.861(4) .
Si1 C2 1.864(4) .
Si1 C3 1.857(4) .
Si1 C4 1.815(4) .
O1 C15 1.384(6) .
O1 C18 1.398(5) .
O2 C19 1.429(5) .
O2 C22 1.430(4) .
C4 C5 1.212(5) .
C5 C6 1.427(4) .
C6 C7 1.436(4) .
C6 C10 1.415(5) .
C7 C8 1.393(4) .
C7 C11 1.507(5) .
C8 C9 1.417(4) .
C8 C12 1.511(5) .
C9 C10 1.396(4) .
C9 C13 1.510(4) .
C10 C14 1.505(4) .
C15 C16 1.498(7) .
C16 C17 1.498(7) .
C17 C18 1.477(6) .
C19 C20B 1.436(17) .
C19 C20A 1.502(18) .
C20B C21A 1.53(2) .
C21B C22 1.510(11) .
C21B C20A 1.591(19) .
C22 C21A 1.484(12) .
